data_4306583
loop_
_publ_author_name
'Jos\'e Vicente'
'Pablo Gonz\'alez-Herrero'
'Yolanda Garc\'ia-S\'anchez'
'Delia Bautista'

_publ_section_title
;
Dinuclear Copper(I) and Copper(I)/Silver(I) Complexes with Condensed
Dithiolato Ligands1
;
_journal_name_full 'Inorganic Chemistry'
_journal_page_first 10662
_journal_page_last 10673
_journal_paper_doi 10.1021/ic8014139
_journal_volume 47
_journal_year 2008
_chemical_formula_sum 'C107 H111 Ag Cu P3 S3'
_chemical_formula_weight 1757.46
_chemical_name_systematic
; 
 ? 
;
_space_group_IT_number 14
_symmetry_cell_setting monoclinic
_symmetry_space_group_name_Hall '-P 2ybc'
_symmetry_space_group_name_H-M 'P 1 21/c 1'
_atom_sites_solution_hydrogens geom
_atom_sites_solution_primary direct
_atom_sites_solution_secondary difmap
_audit_creation_method SHELXL-97
_cell_angle_alpha 90.00
_cell_angle_beta 95.224(2)
_cell_angle_gamma 90.00
_cell_formula_units_Z 4
_cell_length_a 14.2036(8)
_cell_length_b 19.6400(12)
_cell_length_c 32.886(2)
_cell_measurement_reflns_used 8390
_cell_measurement_temperature 100(2)
_cell_measurement_theta_max 26.48
_cell_measurement_theta_min 2.24
_cell_volume 9135.7(9)
_computing_cell_refinement 'Bruker SAINT'
_computing_data_collection 'Bruker SMART'
_computing_data_reduction 'Bruker SAINT'
_computing_molecular_graphics 'Bruker SHELXTL'
_computing_publication_material 'Bruker SHELXTL'
_computing_structure_refinement 'SHELXL-97 (Sheldrick, 1997)'
_computing_structure_solution 'SHELXS-97 (Sheldrick, 1990)'
_diffrn_ambient_temperature 100(2)
_diffrn_detector_area_resol_mean 8.26
_diffrn_measured_fraction_theta_full 1.000
_diffrn_measured_fraction_theta_max 0.942
_diffrn_measurement_device_type 'Bruker SMART APEX CCD'
_diffrn_measurement_method \w-scan
_diffrn_radiation_monochromator graphite
_diffrn_radiation_source 'fine-focus sealed tube'
_diffrn_radiation_type MoK\a
_diffrn_radiation_wavelength 0.71073
_diffrn_reflns_av_R_equivalents 0.0573
_diffrn_reflns_av_sigmaI/netI 0.0493
_diffrn_reflns_limit_h_max 18
_diffrn_reflns_limit_h_min -18
_diffrn_reflns_limit_k_max 25
_diffrn_reflns_limit_k_min -25
_diffrn_reflns_limit_l_max 43
_diffrn_reflns_limit_l_min -43
_diffrn_reflns_number 105004
_diffrn_reflns_theta_full 26.00
_diffrn_reflns_theta_max 28.27
_diffrn_reflns_theta_min 1.77
_exptl_absorpt_coefficient_mu 0.616
_exptl_absorpt_correction_T_max 0.9298
_exptl_absorpt_correction_T_min 0.9025
_exptl_absorpt_correction_type multi-scan
_exptl_absorpt_process_details SADABS
_exptl_crystal_colour orange
_exptl_crystal_density_diffrn 1.278
_exptl_crystal_density_method 'not measured'
_exptl_crystal_description block
_exptl_crystal_F_000 3688
_exptl_crystal_size_max 0.17
_exptl_crystal_size_mid 0.15
_exptl_crystal_size_min 0.12
_refine_diff_density_max 0.742
_refine_diff_density_min -0.817
_refine_diff_density_rms 0.091
_refine_ls_extinction_method none
_refine_ls_goodness_of_fit_ref 1.160
_refine_ls_hydrogen_treatment 'Methyls riding, others rigid'
_refine_ls_matrix_type full
_refine_ls_number_parameters 1057
_refine_ls_number_reflns 21321
_refine_ls_number_restraints 0
_refine_ls_restrained_S_all 1.160
_refine_ls_R_factor_all 0.0694
_refine_ls_R_factor_gt 0.0569
_refine_ls_shift/su_max 0.002
_refine_ls_shift/su_mean 0.000
_refine_ls_structure_factor_coef Fsqd
_refine_ls_weighting_details 'calc w=1/[\s^2^(Fo^2^)+(0.0463P)^2^+9.2972P] where P=(Fo^2^+2Fc^2^)/3'
_refine_ls_weighting_scheme calc
_refine_ls_wR_factor_gt 0.1163
_refine_ls_wR_factor_ref 0.1218
_reflns_number_gt 18342
_reflns_number_total 21321
_reflns_threshold_expression >2sigma(I)
_cod_data_source_file ic8014139_si_001_2.cif
_cod_data_source_block pgj96b2s
_cod_original_cell_volume 9135.8(10)
_cod_database_code 4306583

loop_
_symmetry_equiv_pos_as_xyz
'x, y, z'
'-x, y+1/2, -z+1/2'
'-x, -y, -z'
'x, -y-1/2, z-1/2'

loop_
_atom_site_label
_atom_site_type_symbol
_atom_site_fract_x
_atom_site_fract_y
_atom_site_fract_z
_atom_site_U_iso_or_equiv
_atom_site_adp_type
_atom_site_occupancy
_atom_site_symmetry_multiplicity
_atom_site_calc_flag
_atom_site_refinement_flags
_atom_site_disorder_assembly
_atom_site_disorder_group
Ag1 Ag 0.140925(14) 0.606821(11) 0.392150(6) 0.01590(6) Uani 1 1 d . . .
Cu1 Cu 0.09244(2) 0.726977(19) 0.307513(10) 0.01711(9) Uani 1 1 d . . .
P1 P 0.28306(5) 0.54523(4) 0.42110(2) 0.01400(15) Uani 1 1 d . . .
P2 P 0.05289(5) 0.75591(4) 0.24367(2) 0.01688(15) Uani 1 1 d . . .
P3 P -0.02402(5) 0.58012(4) 0.39301(2) 0.01557(15) Uani 1 1 d . . .
S1 S 0.05933(5) 0.80555(4) 0.35227(2) 0.01932(16) Uani 1 1 d . . .
S2 S 0.22067(5) 0.73625(3) 0.40284(2) 0.01248(13) Uani 1 1 d . . .
S3 S 0.20804(5) 0.65184(4) 0.32727(2) 0.01442(14) Uani 1 1 d . . .
C1 C -0.07614(19) 0.86857(13) 0.41300(8) 0.0131(5) Uani 1 1 d . . .
H1 H -0.0799 0.8501 0.3862 0.016 Uiso 1 1 calc R . .
C2 C -0.1530(2) 0.90380(14) 0.42604(9) 0.0157(6) Uani 1 1 d . . .
C3 C -0.1455(2) 0.93323(15) 0.46500(9) 0.0187(6) Uani 1 1 d . . .
H3 H -0.1968 0.9590 0.4735 0.022 Uiso 1 1 calc R . .
C4 C -0.0643(2) 0.92541(15) 0.49147(9) 0.0190(6) Uani 1 1 d . . .
H4 H -0.0599 0.9456 0.5178 0.023 Uiso 1 1 calc R . .
C4A C 0.0104(2) 0.88768(14) 0.47883(8) 0.0152(6) Uani 1 1 d . . .
C4B C 0.09814(19) 0.86617(14) 0.50133(8) 0.0143(5) Uani 1 1 d . . .
C5 C 0.1339(2) 0.88133(14) 0.54095(9) 0.0177(6) Uani 1 1 d . . .
H5 H 0.1001 0.9107 0.5574 0.021 Uiso 1 1 calc R . .
C6 C 0.2191(2) 0.85331(15) 0.55621(8) 0.0181(6) Uani 1 1 d . . .
H6 H 0.2434 0.8637 0.5834 0.022 Uiso 1 1 calc R . .
C7 C 0.2703(2) 0.81013(14) 0.53269(8) 0.0157(6) Uani 1 1 d . . .
C8 C 0.23355(19) 0.79468(14) 0.49282(8) 0.0141(5) Uani 1 1 d . . .
H8 H 0.2672 0.7646 0.4767 0.017 Uiso 1 1 calc R . .
C8A C 0.14771(19) 0.82298(13) 0.47634(8) 0.0120(5) Uani 1 1 d . . .
C9 C 0.09471(18) 0.82040(13) 0.43527(8) 0.0115(5) Uani 1 1 d . . .
C9A C 0.00689(19) 0.86017(13) 0.43912(8) 0.0131(5) Uani 1 1 d . . .
C10 C 0.11954(19) 0.79172(14) 0.39957(8) 0.0133(5) Uani 1 1 d . . .
C11 C -0.2476(2) 0.90896(15) 0.39945(9) 0.0177(6) Uani 1 1 d . . .
C12 C -0.2442(2) 0.87383(17) 0.35791(9) 0.0243(7) Uani 1 1 d . . .
H12A H -0.1972 0.8964 0.3425 0.037 Uiso 1 1 calc R . .
H12B H -0.3065 0.8767 0.3425 0.037 Uiso 1 1 calc R . .
H12C H -0.2268 0.8259 0.3621 0.037 Uiso 1 1 calc R . .
C13 C -0.2743(2) 0.98408(16) 0.39218(10) 0.0244(7) Uani 1 1 d . . .
H13A H -0.2260 1.0064 0.3774 0.037 Uiso 1 1 calc R . .
H13B H -0.2784 1.0068 0.4185 0.037 Uiso 1 1 calc R . .
H13C H -0.3357 0.9869 0.3760 0.037 Uiso 1 1 calc R . .
C14 C -0.3248(2) 0.87463(17) 0.42235(10) 0.0242(7) Uani 1 1 d . . .
H14A H -0.3849 0.8754 0.4052 0.036 Uiso 1 1 calc R . .
H14B H -0.3318 0.8993 0.4478 0.036 Uiso 1 1 calc R . .
H14C H -0.3068 0.8274 0.4286 0.036 Uiso 1 1 calc R . .
C15 C 0.3653(2) 0.78208(15) 0.55166(9) 0.0182(6) Uani 1 1 d . . .
C16 C 0.3499(2) 0.74388(16) 0.59147(9) 0.0235(7) Uani 1 1 d . . .
H16A H 0.3065 0.7057 0.5853 0.035 Uiso 1 1 calc R . .
H16B H 0.3227 0.7751 0.6105 0.035 Uiso 1 1 calc R . .
H16C H 0.4106 0.7266 0.6039 0.035 Uiso 1 1 calc R . .
C17 C 0.4331(2) 0.84190(17) 0.56094(10) 0.0268(7) Uani 1 1 d . . .
H17A H 0.4932 0.8249 0.5741 0.040 Uiso 1 1 calc R . .
H17B H 0.4052 0.8740 0.5792 0.040 Uiso 1 1 calc R . .
H17C H 0.4444 0.8650 0.5354 0.040 Uiso 1 1 calc R . .
C18 C 0.4107(2) 0.73291(17) 0.52331(9) 0.0232(7) Uani 1 1 d . . .
H18A H 0.4207 0.7561 0.4977 0.035 Uiso 1 1 calc R . .
H18B H 0.3690 0.6937 0.5176 0.035 Uiso 1 1 calc R . .
H18C H 0.4716 0.7173 0.5365 0.035 Uiso 1 1 calc R . .
C21 C 0.3272(2) 0.87720(14) 0.38369(8) 0.0155(6) Uani 1 1 d . . .
H21 H 0.2769 0.8635 0.3990 0.019 Uiso 1 1 calc R . .
C22 C 0.3694(2) 0.94087(14) 0.39090(9) 0.0163(6) Uani 1 1 d . . .
C23 C 0.4444(2) 0.96001(15) 0.36852(9) 0.0189(6) Uani 1 1 d . . .
H23 H 0.4747 1.0026 0.3738 0.023 Uiso 1 1 calc R . .
C24 C 0.4752(2) 0.91758(15) 0.33861(9) 0.0178(6) Uani 1 1 d . . .
H24 H 0.5254 0.9314 0.3233 0.021 Uiso 1 1 calc R . .
C24A C 0.43238(19) 0.85514(15) 0.33138(8) 0.0157(6) Uani 1 1 d . . .
C24B C 0.44673(19) 0.80418(15) 0.30031(9) 0.0166(6) Uani 1 1 d . . .
C25 C 0.5119(2) 0.80154(16) 0.27150(9) 0.0218(6) Uani 1 1 d . . .
H25 H 0.5580 0.8364 0.2705 0.026 Uiso 1 1 calc R . .
C26 C 0.5093(2) 0.74773(16) 0.24410(9) 0.0223(6) Uani 1 1 d . . .
H26 H 0.5544 0.7459 0.2245 0.027 Uiso 1 1 calc R . .
C27 C 0.4418(2) 0.69631(15) 0.24478(9) 0.0182(6) Uani 1 1 d . . .
C28 C 0.3772(2) 0.69891(15) 0.27463(8) 0.0165(6) Uani 1 1 d . . .
H28 H 0.3314 0.6639 0.2757 0.020 Uiso 1 1 calc R . .
C28A C 0.37970(19) 0.75201(14) 0.30257(8) 0.0144(5) Uani 1 1 d . . .
C29 C 0.32378(19) 0.76617(14) 0.33802(8) 0.0135(5) Uani 1 1 d . . .
C29A C 0.35859(19) 0.83350(14) 0.35409(8) 0.0140(5) Uani 1 1 d . . .
C30 C 0.25699(19) 0.72505(14) 0.35229(8) 0.0132(5) Uani 1 1 d . . .
C31 C 0.3367(2) 0.99070(15) 0.42283(9) 0.0216(6) Uani 1 1 d . . .
C32 C 0.4179(3) 1.0018(2) 0.45589(11) 0.0410(9) Uani 1 1 d . . .
H32A H 0.3995 1.0362 0.4753 0.061 Uiso 1 1 calc R . .
H32B H 0.4739 1.0176 0.4433 0.061 Uiso 1 1 calc R . .
H32C H 0.4324 0.9589 0.4703 0.061 Uiso 1 1 calc R . .
C33 C 0.3110(3) 1.05969(18) 0.40191(12) 0.0395(9) Uani 1 1 d . . .
H33A H 0.2588 1.0531 0.3807 0.059 Uiso 1 1 calc R . .
H33B H 0.3662 1.0776 0.3895 0.059 Uiso 1 1 calc R . .
H33C H 0.2919 1.0921 0.4223 0.059 Uiso 1 1 calc R . .
C34 C 0.2507(3) 0.96532(18) 0.44241(11) 0.0339(8) Uani 1 1 d . . .
H34A H 0.2673 0.9240 0.4582 0.051 Uiso 1 1 calc R . .
H34B H 0.1999 0.9550 0.4211 0.051 Uiso 1 1 calc R . .
H34C H 0.2294 1.0005 0.4606 0.051 Uiso 1 1 calc R . .
C35 C 0.4390(2) 0.63597(16) 0.21524(9) 0.0210(6) Uani 1 1 d . . .
C36 C 0.4989(3) 0.64803(19) 0.17948(10) 0.0310(8) Uani 1 1 d . . .
H36A H 0.4778 0.6898 0.1651 0.046 Uiso 1 1 calc R . .
H36B H 0.4917 0.6094 0.1606 0.046 Uiso 1 1 calc R . .
H36C H 0.5655 0.6526 0.1899 0.046 Uiso 1 1 calc R . .
C37 C 0.3371(2) 0.6221(2) 0.19724(11) 0.0371(9) Uani 1 1 d . . .
H37A H 0.2983 0.6097 0.2192 0.056 Uiso 1 1 calc R . .
H37B H 0.3369 0.5847 0.1775 0.056 Uiso 1 1 calc R . .
H37C H 0.3112 0.6632 0.1835 0.056 Uiso 1 1 calc R . .
C38 C 0.4765(3) 0.57265(17) 0.23864(10) 0.0298(8) Uani 1 1 d . . .
H38A H 0.5411 0.5812 0.2507 0.045 Uiso 1 1 calc R . .
H38B H 0.4766 0.5339 0.2198 0.045 Uiso 1 1 calc R . .
H38C H 0.4358 0.5623 0.2603 0.045 Uiso 1 1 calc R . .
C41 C 0.39050(19) 0.58639(14) 0.40715(9) 0.0154(6) Uani 1 1 d . . .
C42 C 0.4209(2) 0.57840(16) 0.36832(9) 0.0197(6) Uani 1 1 d . . .
H42 H 0.3900 0.5466 0.3499 0.024 Uiso 1 1 calc R . .
C43 C 0.4958(2) 0.61652(16) 0.35643(9) 0.0207(6) Uani 1 1 d . . .
H43 H 0.5160 0.6098 0.3300 0.025 Uiso 1 1 calc R . .
C44 C 0.5422(2) 0.66442(15) 0.38225(9) 0.0195(6) Uani 1 1 d . . .
C45 C 0.5119(2) 0.67184(16) 0.42102(9) 0.0222(6) Uani 1 1 d . . .
H45 H 0.5427 0.7038 0.4394 0.027 Uiso 1 1 calc R . .
C46 C 0.4374(2) 0.63354(16) 0.43342(9) 0.0205(6) Uani 1 1 d . . .
H46 H 0.4182 0.6396 0.4601 0.025 Uiso 1 1 calc R . .
C47 C 0.6199(2) 0.70858(17) 0.36860(10) 0.0256(7) Uani 1 1 d . . .
H47A H 0.5989 0.7561 0.3674 0.038 Uiso 1 1 calc R . .
H47B H 0.6353 0.6940 0.3415 0.038 Uiso 1 1 calc R . .
H47C H 0.6761 0.7044 0.3881 0.038 Uiso 1 1 calc R . .
C51 C 0.30009(19) 0.54245(14) 0.47661(8) 0.0148(6) Uani 1 1 d . . .
C52 C 0.2388(2) 0.57911(15) 0.49920(9) 0.0177(6) Uani 1 1 d . . .
H52 H 0.1878 0.6037 0.4854 0.021 Uiso 1 1 calc R . .
C53 C 0.2514(2) 0.58016(15) 0.54148(9) 0.0187(6) Uani 1 1 d . . .
H53 H 0.2090 0.6055 0.5563 0.022 Uiso 1 1 calc R . .
C54 C 0.3253(2) 0.54449(15) 0.56240(9) 0.0186(6) Uani 1 1 d . . .
C55 C 0.3861(2) 0.50737(15) 0.53983(9) 0.0183(6) Uani 1 1 d . . .
H55 H 0.4366 0.4823 0.5536 0.022 Uiso 1 1 calc R . .
C56 C 0.3738(2) 0.50660(15) 0.49764(9) 0.0178(6) Uani 1 1 d . . .
H56 H 0.4162 0.4812 0.4828 0.021 Uiso 1 1 calc R . .
C57 C 0.3390(2) 0.54458(18) 0.60834(9) 0.0248(7) Uani 1 1 d . . .
H57A H 0.3862 0.5790 0.6175 0.037 Uiso 1 1 calc R . .
H57B H 0.3609 0.4996 0.6180 0.037 Uiso 1 1 calc R . .
H57C H 0.2789 0.5552 0.6193 0.037 Uiso 1 1 calc R . .
C61 C 0.29326(19) 0.45689(14) 0.40475(8) 0.0154(6) Uani 1 1 d . . .
C62 C 0.3785(2) 0.42374(16) 0.40141(10) 0.0233(7) Uani 1 1 d . . .
H62 H 0.4362 0.4476 0.4076 0.028 Uiso 1 1 calc R . .
C63 C 0.3804(2) 0.35643(16) 0.38911(10) 0.0247(7) Uani 1 1 d . . .
H63 H 0.4395 0.3348 0.3869 0.030 Uiso 1 1 calc R . .
C64 C 0.2975(2) 0.31972(16) 0.37986(9) 0.0223(6) Uani 1 1 d . . .
C65 C 0.2126(2) 0.35304(16) 0.38352(10) 0.0240(7) Uani 1 1 d . . .
H65 H 0.1548 0.3291 0.3778 0.029 Uiso 1 1 calc R . .
C66 C 0.2104(2) 0.42035(16) 0.39538(10) 0.0215(6) Uani 1 1 d . . .
H66 H 0.1512 0.4421 0.3972 0.026 Uiso 1 1 calc R . .
C67 C 0.2993(3) 0.24676(17) 0.36607(12) 0.0347(8) Uani 1 1 d . . .
H67A H 0.2539 0.2202 0.3803 0.052 Uiso 1 1 calc R . .
H67B H 0.3629 0.2281 0.3724 0.052 Uiso 1 1 calc R . .
H67C H 0.2822 0.2445 0.3366 0.052 Uiso 1 1 calc R . .
C71 C -0.0504(2) 0.81088(15) 0.23526(9) 0.0191(6) Uani 1 1 d . . .
C72 C -0.1336(2) 0.79009(18) 0.25088(11) 0.0283(7) Uani 1 1 d . . .
H72 H -0.1354 0.7476 0.2646 0.034 Uiso 1 1 calc R . .
C73 C -0.2136(2) 0.83041(19) 0.24671(11) 0.0340(8) Uani 1 1 d . . .
H73 H -0.2699 0.8148 0.2572 0.041 Uiso 1 1 calc R . .
C74 C -0.2132(2) 0.89314(18) 0.22747(10) 0.0295(7) Uani 1 1 d . . .
C75 C -0.1302(3) 0.91395(18) 0.21226(11) 0.0322(8) Uani 1 1 d . . .
H75 H -0.1284 0.9569 0.1991 0.039 Uiso 1 1 calc R . .
C76 C -0.0494(2) 0.87349(17) 0.21580(10) 0.0273(7) Uani 1 1 d . . .
H76 H 0.0065 0.8888 0.2049 0.033 Uiso 1 1 calc R . .
C77 C -0.3004(3) 0.9372(2) 0.22286(14) 0.0467(10) Uani 1 1 d . . .
H77A H -0.2849 0.9812 0.2110 0.070 Uiso 1 1 calc R . .
H77B H -0.3234 0.9447 0.2497 0.070 Uiso 1 1 calc R . .
H77C H -0.3496 0.9146 0.2049 0.070 Uiso 1 1 calc R . .
C81 C 0.1513(2) 0.80805(15) 0.23061(9) 0.0179(6) Uani 1 1 d . . .
C82 C 0.2054(2) 0.79366(15) 0.19839(9) 0.0189(6) Uani 1 1 d . . .
H82 H 0.1876 0.7574 0.1802 0.023 Uiso 1 1 calc R . .
C83 C 0.2853(2) 0.83205(16) 0.19270(9) 0.0226(6) Uani 1 1 d . . .
H83 H 0.3217 0.8214 0.1707 0.027 Uiso 1 1 calc R . .
C84 C 0.3132(2) 0.88589(16) 0.21862(9) 0.0233(7) Uani 1 1 d . . .
C85 C 0.2589(2) 0.89977(17) 0.25073(10) 0.0270(7) Uani 1 1 d . . .
H85 H 0.2764 0.9363 0.2688 0.032 Uiso 1 1 calc R . .
C86 C 0.1801(2) 0.86162(16) 0.25692(10) 0.0244(7) Uani 1 1 d . . .
H86 H 0.1449 0.8718 0.2794 0.029 Uiso 1 1 calc R . .
C87 C 0.3999(2) 0.92805(19) 0.21267(11) 0.0324(8) Uani 1 1 d . . .
H87A H 0.3805 0.9722 0.2008 0.049 Uiso 1 1 calc R . .
H87B H 0.4392 0.9041 0.1943 0.049 Uiso 1 1 calc R . .
H87C H 0.4362 0.9352 0.2391 0.049 Uiso 1 1 calc R . .
C91 C 0.0363(2) 0.69098(15) 0.20418(9) 0.0176(6) Uani 1 1 d . . .
C92 C -0.0264(2) 0.69736(17) 0.16956(10) 0.0247(7) Uani 1 1 d . . .
H92 H -0.0596 0.7389 0.1643 0.030 Uiso 1 1 calc R . .
C93 C -0.0409(2) 0.64292(18) 0.14252(10) 0.0287(7) Uani 1 1 d . . .
H93 H -0.0842 0.6481 0.1190 0.034 Uiso 1 1 calc R . .
C94 C 0.0057(2) 0.58198(17) 0.14898(10) 0.0249(7) Uani 1 1 d . . .
C95 C 0.0712(2) 0.57665(16) 0.18307(10) 0.0254(7) Uani 1 1 d . . .
H95 H 0.1065 0.5358 0.1875 0.030 Uiso 1 1 calc R . .
C96 C 0.0856(2) 0.62986(16) 0.21050(10) 0.0227(6) Uani 1 1 d . . .
H96 H 0.1295 0.6247 0.2339 0.027 Uiso 1 1 calc R . .
C97 C -0.0138(3) 0.52175(19) 0.12078(11) 0.0359(9) Uani 1 1 d . . .
H97A H -0.0589 0.5351 0.0978 0.054 Uiso 1 1 calc R . .
H97B H -0.0406 0.4844 0.1358 0.054 Uiso 1 1 calc R . .
H97C H 0.0453 0.5067 0.1104 0.054 Uiso 1 1 calc R . .
C101 C -0.0887(2) 0.58567(15) 0.34274(9) 0.0175(6) Uani 1 1 d . . .
C102 C -0.0410(2) 0.57081(18) 0.30885(10) 0.0266(7) Uani 1 1 d . . .
H102 H 0.0245 0.5604 0.3124 0.032 Uiso 1 1 calc R . .
C103 C -0.0875(2) 0.57091(19) 0.26987(10) 0.0291(8) Uani 1 1 d . . .
H103 H -0.0538 0.5589 0.2472 0.035 Uiso 1 1 calc R . .
C104 C -0.1818(2) 0.58823(18) 0.26345(10) 0.0285(7) Uani 1 1 d . . .
C105 C -0.2293(3) 0.6037(2) 0.29720(11) 0.0405(10) Uani 1 1 d . . .
H105 H -0.2943 0.6156 0.2935 0.049 Uiso 1 1 calc R . .
C106 C -0.1836(2) 0.6020(2) 0.33656(10) 0.0336(8) Uani 1 1 d . . .
H106 H -0.2180 0.6121 0.3593 0.040 Uiso 1 1 calc R . .
C107 C -0.2310(3) 0.5912(2) 0.22071(11) 0.0419(10) Uani 1 1 d . . .
H10A H -0.2366 0.6388 0.2118 0.050 Uiso 1 1 calc R . .
H10B H -0.2942 0.5712 0.2206 0.050 Uiso 1 1 calc R . .
H10C H -0.1942 0.5657 0.2021 0.050 Uiso 1 1 calc R . .
C111 C -0.03413(19) 0.49005(14) 0.40663(9) 0.0153(6) Uani 1 1 d . . .
C112 C -0.0690(2) 0.44080(15) 0.37921(9) 0.0174(6) Uani 1 1 d . . .
H112 H -0.0955 0.4537 0.3528 0.021 Uiso 1 1 calc R . .
C113 C -0.0653(2) 0.37219(15) 0.39035(9) 0.0186(6) Uani 1 1 d . . .
H113 H -0.0887 0.3388 0.3711 0.022 Uiso 1 1 calc R . .
C114 C -0.0281(2) 0.35150(15) 0.42889(9) 0.0183(6) Uani 1 1 d . . .
C115 C 0.0058(2) 0.40179(15) 0.45665(9) 0.0178(6) Uani 1 1 d . . .
H115 H 0.0303 0.3891 0.4834 0.021 Uiso 1 1 calc R . .
C116 C 0.0040(2) 0.46973(15) 0.44553(9) 0.0172(6) Uani 1 1 d . . .
H116 H 0.0289 0.5030 0.4645 0.021 Uiso 1 1 calc R . .
C117 C -0.0265(3) 0.27729(16) 0.44070(11) 0.0285(7) Uani 1 1 d . . .
H11A H -0.0503 0.2498 0.4171 0.034 Uiso 1 1 calc R . .
H11B H -0.0667 0.2702 0.4630 0.034 Uiso 1 1 calc R . .
H11C H 0.0385 0.2637 0.4496 0.034 Uiso 1 1 calc R . .
C121 C -0.0957(2) 0.62442(14) 0.42757(8) 0.0158(6) Uani 1 1 d . . .
C122 C -0.0777(2) 0.69281(15) 0.43638(9) 0.0201(6) Uani 1 1 d . . .
H122 H -0.0283 0.7156 0.4243 0.024 Uiso 1 1 calc R . .
C123 C -0.1313(2) 0.72777(15) 0.46266(9) 0.0218(6) Uani 1 1 d . . .
H123 H -0.1177 0.7743 0.4684 0.026 Uiso 1 1 calc R . .
C124 C -0.2042(2) 0.69628(16) 0.48073(9) 0.0193(6) Uani 1 1 d . . .
C125 C -0.2227(2) 0.62834(16) 0.47150(10) 0.0247(7) Uani 1 1 d . . .
H125 H -0.2724 0.6057 0.4835 0.030 Uiso 1 1 calc R . .
C126 C -0.1698(2) 0.59300(15) 0.44513(10) 0.0223(7) Uani 1 1 d . . .
H126 H -0.1844 0.5467 0.4389 0.027 Uiso 1 1 calc R . .
C127 C -0.2608(2) 0.73462(18) 0.51003(10) 0.0289(7) Uani 1 1 d . . .
H12D H -0.2395 0.7821 0.5118 0.035 Uiso 1 1 calc R . .
H12E H -0.2517 0.7135 0.5371 0.035 Uiso 1 1 calc R . .
H12F H -0.3280 0.7332 0.5002 0.035 Uiso 1 1 calc R . .

loop_
_atom_site_aniso_label
_atom_site_aniso_U_11
_atom_site_aniso_U_22
_atom_site_aniso_U_33
_atom_site_aniso_U_23
_atom_site_aniso_U_13
_atom_site_aniso_U_12
Ag1 0.01421(10) 0.01515(11) 0.01844(11) 0.00167(8) 0.00216(8) -0.00059(8)
Cu1 0.02016(18) 0.02063(19) 0.01046(17) -0.00072(14) 0.00096(13) 0.00408(14)
P1 0.0127(3) 0.0132(3) 0.0160(4) -0.0016(3) 0.0009(3) -0.0008(3)
P2 0.0196(4) 0.0171(4) 0.0139(4) -0.0012(3) 0.0015(3) 0.0031(3)
P3 0.0175(4) 0.0137(4) 0.0155(4) 0.0010(3) 0.0020(3) 0.0005(3)
S1 0.0222(4) 0.0245(4) 0.0111(3) -0.0009(3) 0.0003(3) 0.0097(3)
S2 0.0142(3) 0.0126(3) 0.0107(3) -0.0005(2) 0.0021(2) 0.0009(3)
S3 0.0175(3) 0.0133(3) 0.0126(3) -0.0027(3) 0.0023(3) -0.0019(3)
C1 0.0172(13) 0.0084(12) 0.0137(13) -0.0010(10) 0.0025(11) -0.0019(10)
C2 0.0163(13) 0.0108(13) 0.0200(14) 0.0018(11) 0.0025(11) -0.0005(11)
C3 0.0194(14) 0.0160(15) 0.0218(15) -0.0018(12) 0.0081(12) 0.0049(12)
C4 0.0227(15) 0.0171(15) 0.0174(14) -0.0047(11) 0.0030(12) 0.0012(12)
C4A 0.0184(14) 0.0109(13) 0.0163(14) -0.0007(11) 0.0023(11) -0.0021(11)
C4B 0.0171(13) 0.0109(13) 0.0153(13) 0.0021(11) 0.0038(11) -0.0014(11)
C5 0.0240(15) 0.0131(14) 0.0166(14) -0.0057(11) 0.0048(12) -0.0007(11)
C6 0.0261(15) 0.0175(15) 0.0101(13) -0.0020(11) -0.0007(11) -0.0019(12)
C7 0.0201(14) 0.0122(13) 0.0147(14) 0.0013(11) 0.0012(11) -0.0018(11)
C8 0.0179(13) 0.0109(13) 0.0138(13) -0.0012(10) 0.0026(11) -0.0032(11)
C8A 0.0175(13) 0.0081(12) 0.0103(12) 0.0004(10) 0.0014(10) -0.0058(10)
C9 0.0129(12) 0.0089(12) 0.0131(13) 0.0021(10) 0.0025(10) -0.0018(10)
C9A 0.0167(13) 0.0075(13) 0.0157(13) 0.0008(10) 0.0048(11) -0.0011(10)
C10 0.0130(13) 0.0114(13) 0.0157(13) 0.0005(10) 0.0019(10) -0.0008(10)
C11 0.0154(14) 0.0170(15) 0.0205(15) -0.0013(11) 0.0009(11) 0.0005(11)
C12 0.0201(15) 0.0304(18) 0.0218(16) -0.0034(13) -0.0021(12) 0.0012(13)
C13 0.0192(15) 0.0196(16) 0.0333(18) 0.0018(13) -0.0037(13) 0.0048(12)
C14 0.0192(15) 0.0243(17) 0.0291(17) -0.0004(13) 0.0022(13) -0.0006(13)
C15 0.0197(14) 0.0194(15) 0.0147(14) 0.0002(11) -0.0023(11) -0.0003(12)
C16 0.0283(16) 0.0237(16) 0.0178(15) 0.0026(12) -0.0017(12) 0.0049(13)
C17 0.0224(16) 0.0296(18) 0.0273(17) -0.0039(14) -0.0035(13) -0.0066(13)
C18 0.0197(15) 0.0288(17) 0.0206(15) -0.0040(13) -0.0007(12) 0.0052(13)
C21 0.0164(13) 0.0145(14) 0.0157(14) -0.0004(11) 0.0029(11) -0.0022(11)
C22 0.0184(14) 0.0138(14) 0.0162(14) -0.0004(11) -0.0015(11) 0.0003(11)
C23 0.0174(14) 0.0139(14) 0.0249(16) -0.0001(12) -0.0004(12) -0.0059(11)
C24 0.0131(13) 0.0179(15) 0.0229(15) 0.0030(12) 0.0040(11) -0.0022(11)
C24A 0.0138(13) 0.0172(14) 0.0162(14) 0.0022(11) 0.0019(11) 0.0017(11)
C24B 0.0146(13) 0.0169(14) 0.0183(14) 0.0028(11) 0.0020(11) 0.0024(11)
C25 0.0182(14) 0.0232(16) 0.0249(16) 0.0017(13) 0.0064(12) -0.0033(12)
C26 0.0176(14) 0.0285(17) 0.0224(16) 0.0007(13) 0.0106(12) 0.0048(13)
C27 0.0180(14) 0.0209(15) 0.0161(14) 0.0015(12) 0.0035(11) 0.0066(12)
C28 0.0164(14) 0.0192(15) 0.0144(14) 0.0009(11) 0.0045(11) 0.0020(11)
C28A 0.0140(13) 0.0143(14) 0.0152(14) 0.0017(11) 0.0029(11) 0.0035(11)
C29 0.0151(13) 0.0114(13) 0.0138(13) -0.0004(10) 0.0009(10) 0.0028(10)
C29A 0.0139(13) 0.0137(14) 0.0141(13) 0.0001(11) -0.0001(10) -0.0002(11)
C30 0.0148(13) 0.0133(13) 0.0116(13) -0.0013(10) 0.0014(10) 0.0023(10)
C31 0.0294(16) 0.0146(15) 0.0209(15) -0.0049(12) 0.0030(13) -0.0035(12)
C32 0.049(2) 0.045(2) 0.0281(19) -0.0120(17) -0.0010(17) -0.0122(19)
C33 0.058(3) 0.0229(18) 0.040(2) 0.0019(16) 0.0178(19) 0.0091(17)
C34 0.042(2) 0.0229(18) 0.039(2) -0.0128(15) 0.0171(17) -0.0071(15)
C35 0.0217(15) 0.0252(16) 0.0164(14) -0.0024(12) 0.0038(12) 0.0040(13)
C36 0.039(2) 0.035(2) 0.0198(16) -0.0026(14) 0.0086(14) 0.0100(16)
C37 0.0292(18) 0.047(2) 0.035(2) -0.0212(17) 0.0038(15) 0.0033(17)
C38 0.047(2) 0.0207(17) 0.0231(17) -0.0028(13) 0.0089(15) 0.0035(15)
C41 0.0128(13) 0.0152(14) 0.0181(14) 0.0015(11) 0.0014(11) 0.0006(11)
C42 0.0172(14) 0.0204(15) 0.0207(15) -0.0051(12) -0.0017(12) -0.0022(12)
C43 0.0193(14) 0.0261(17) 0.0166(14) -0.0004(12) 0.0018(11) 0.0002(12)
C44 0.0161(14) 0.0192(15) 0.0231(15) 0.0042(12) 0.0010(12) 0.0012(12)
C45 0.0243(16) 0.0183(15) 0.0239(16) -0.0040(12) 0.0023(13) -0.0071(12)
C46 0.0240(15) 0.0205(15) 0.0175(15) -0.0050(12) 0.0042(12) -0.0021(12)
C47 0.0220(16) 0.0234(17) 0.0325(18) 0.0006(14) 0.0077(13) -0.0036(13)
C51 0.0153(13) 0.0136(14) 0.0158(14) -0.0013(11) 0.0033(11) -0.0038(11)
C52 0.0148(13) 0.0149(14) 0.0232(15) 0.0001(12) 0.0013(11) -0.0018(11)
C53 0.0181(14) 0.0198(15) 0.0189(14) -0.0035(12) 0.0058(11) -0.0019(12)
C54 0.0174(14) 0.0170(15) 0.0217(15) 0.0003(12) 0.0033(11) -0.0081(11)
C55 0.0163(14) 0.0177(15) 0.0203(15) 0.0003(12) -0.0023(11) -0.0007(11)
C56 0.0140(13) 0.0165(14) 0.0232(15) -0.0026(12) 0.0039(11) -0.0006(11)
C57 0.0244(16) 0.0309(18) 0.0188(15) 0.0021(13) 0.0007(12) -0.0010(13)
C61 0.0165(13) 0.0140(14) 0.0156(14) -0.0014(11) 0.0005(11) -0.0012(11)
C62 0.0141(14) 0.0227(16) 0.0329(18) -0.0021(13) 0.0010(12) -0.0004(12)
C63 0.0183(15) 0.0217(16) 0.0344(18) -0.0037(14) 0.0028(13) 0.0052(12)
C64 0.0265(16) 0.0164(15) 0.0237(16) -0.0035(12) 0.0005(13) -0.0005(12)
C65 0.0198(15) 0.0183(16) 0.0337(18) -0.0047(13) 0.0018(13) -0.0045(12)
C66 0.0141(14) 0.0232(16) 0.0278(16) -0.0037(13) 0.0045(12) 0.0016(12)
C67 0.0355(19) 0.0191(17) 0.049(2) -0.0123(16) 0.0039(17) 0.0024(15)
C71 0.0210(15) 0.0210(15) 0.0148(14) -0.0043(12) -0.0005(11) 0.0039(12)
C72 0.0234(16) 0.0276(18) 0.0339(19) 0.0032(14) 0.0036(14) -0.0003(14)
C73 0.0217(17) 0.038(2) 0.042(2) 0.0036(17) 0.0058(15) 0.0030(15)
C74 0.0261(17) 0.0348(19) 0.0271(17) -0.0026(15) -0.0004(14) 0.0102(15)
C75 0.038(2) 0.0245(18) 0.0344(19) 0.0081(15) 0.0031(16) 0.0093(15)
C76 0.0271(17) 0.0278(18) 0.0281(17) 0.0090(14) 0.0082(14) 0.0058(14)
C77 0.033(2) 0.052(3) 0.055(3) 0.007(2) 0.0043(18) 0.0212(19)
C81 0.0207(14) 0.0167(15) 0.0156(14) 0.0022(11) -0.0019(11) 0.0012(11)
C82 0.0250(15) 0.0152(14) 0.0159(14) -0.0031(11) -0.0021(12) 0.0013(12)
C83 0.0254(16) 0.0245(16) 0.0179(15) 0.0015(12) 0.0024(12) 0.0007(13)
C84 0.0262(16) 0.0218(16) 0.0202(15) 0.0047(12) -0.0060(12) -0.0033(13)
C85 0.0354(18) 0.0212(17) 0.0236(16) -0.0067(13) -0.0020(14) -0.0025(14)
C86 0.0296(17) 0.0217(16) 0.0221(16) -0.0034(13) 0.0040(13) 0.0002(13)
C87 0.0350(19) 0.0326(19) 0.0281(18) 0.0051(15) -0.0045(15) -0.0115(16)
C91 0.0190(14) 0.0164(14) 0.0186(14) -0.0010(11) 0.0081(11) -0.0011(11)
C92 0.0277(17) 0.0218(16) 0.0243(16) -0.0023(13) 0.0001(13) 0.0029(13)
C93 0.0284(17) 0.0324(19) 0.0244(17) -0.0073(14) -0.0031(14) -0.0018(14)
C94 0.0269(16) 0.0236(16) 0.0261(17) -0.0062(13) 0.0121(13) -0.0062(13)
C95 0.0285(17) 0.0184(16) 0.0308(17) -0.0025(13) 0.0113(14) 0.0067(13)
C96 0.0241(16) 0.0216(16) 0.0230(16) 0.0019(13) 0.0061(13) 0.0047(13)
C97 0.041(2) 0.031(2) 0.038(2) -0.0136(16) 0.0134(17) -0.0083(16)
C101 0.0214(14) 0.0154(14) 0.0151(14) 0.0028(11) -0.0012(11) 0.0003(11)
C102 0.0207(15) 0.0368(19) 0.0224(16) 0.0003(14) 0.0028(13) -0.0049(14)
C103 0.0297(17) 0.042(2) 0.0161(15) -0.0016(14) 0.0059(13) -0.0137(15)
C104 0.0350(18) 0.0287(18) 0.0208(16) 0.0052(13) -0.0039(14) -0.0043(15)
C105 0.0280(18) 0.063(3) 0.0291(19) -0.0034(18) -0.0069(15) 0.0166(18)
C106 0.0274(17) 0.050(2) 0.0233(17) -0.0033(16) 0.0015(14) 0.0163(16)
C107 0.045(2) 0.053(3) 0.0250(19) 0.0075(17) -0.0095(16) -0.0008(19)
C111 0.0157(13) 0.0132(14) 0.0174(14) 0.0005(11) 0.0034(11) 0.0004(11)
C112 0.0177(14) 0.0202(15) 0.0143(14) -0.0003(11) 0.0019(11) 0.0004(12)
C113 0.0209(14) 0.0144(14) 0.0208(15) -0.0036(11) 0.0030(12) -0.0010(11)
C114 0.0171(14) 0.0142(14) 0.0244(15) 0.0023(12) 0.0071(12) 0.0018(11)
C115 0.0163(14) 0.0195(15) 0.0173(14) 0.0031(11) 0.0001(11) 0.0011(11)
C116 0.0196(14) 0.0166(14) 0.0150(14) -0.0011(11) 0.0005(11) 0.0001(11)
C117 0.0365(19) 0.0150(16) 0.0339(19) 0.0060(13) 0.0034(15) -0.0001(14)
C121 0.0189(14) 0.0134(14) 0.0153(14) 0.0018(11) 0.0015(11) 0.0004(11)
C122 0.0230(15) 0.0170(15) 0.0210(15) 0.0026(12) 0.0065(12) -0.0040(12)
C123 0.0316(17) 0.0131(14) 0.0218(15) -0.0003(12) 0.0086(13) -0.0033(12)
C124 0.0181(14) 0.0216(15) 0.0183(15) 0.0022(12) 0.0023(11) 0.0006(12)
C125 0.0216(15) 0.0227(16) 0.0313(18) 0.0021(13) 0.0111(13) -0.0063(13)
C126 0.0223(15) 0.0148(15) 0.0306(17) -0.0018(12) 0.0061(13) -0.0057(12)
C127 0.0327(18) 0.0300(19) 0.0255(17) -0.0008(14) 0.0109(14) 0.0036(15)

loop_
_atom_type_symbol
_atom_type_description
_atom_type_scat_dispersion_real
_atom_type_scat_dispersion_imag
_atom_type_scat_source
C C 0.0033 0.0016 'International Tables Vol C Tables 4.2.6.8 and 6.1.1.4'
H H 0.0000 0.0000 'International Tables Vol C Tables 4.2.6.8 and 6.1.1.4'
P P 0.1023 0.0942 'International Tables Vol C Tables 4.2.6.8 and 6.1.1.4'
S S 0.1246 0.1234 'International Tables Vol C Tables 4.2.6.8 and 6.1.1.4'
Cu Cu 0.3201 1.2651 'International Tables Vol C Tables 4.2.6.8 and 6.1.1.4'
Ag Ag -0.8971 1.1015 'International Tables Vol C Tables 4.2.6.8 and 6.1.1.4'

loop_
_geom_angle_atom_site_label_1
_geom_angle_atom_site_label_2
_geom_angle_atom_site_label_3
_geom_angle
_geom_angle_site_symmetry_1
_geom_angle_site_symmetry_3
_geom_angle_publ_flag
P3 Ag1 P1 130.71(3) . . ?
P3 Ag1 S3 121.35(2) . . ?
P1 Ag1 S3 97.84(2) . . ?
P3 Ag1 S2 125.58(2) . . ?
P1 Ag1 S2 95.13(2) . . ?
S3 Ag1 S2 67.34(2) . . ?
P2 Cu1 S1 113.82(3) . . ?
P2 Cu1 S3 124.02(3) . . ?
S1 Cu1 S3 117.22(3) . . ?
C51 P1 C41 103.18(13) . . ?
C51 P1 C61 105.07(13) . . ?
C41 P1 C61 104.88(13) . . ?
C51 P1 Ag1 115.51(9) . . ?
C41 P1 Ag1 111.08(9) . . ?
C61 P1 Ag1 115.85(9) . . ?
C81 P2 C91 106.18(13) . . ?
C81 P2 C71 104.87(14) . . ?
C91 P2 C71 104.88(14) . . ?
C81 P2 Cu1 103.68(9) . . ?
C91 P2 Cu1 120.37(10) . . ?
C71 P2 Cu1 115.48(10) . . ?
C121 P3 C101 105.92(13) . . ?
C121 P3 C111 104.40(13) . . ?
C101 P3 C111 103.60(13) . . ?
C121 P3 Ag1 120.37(10) . . ?
C101 P3 Ag1 112.86(10) . . ?
C111 P3 Ag1 108.15(9) . . ?
C10 S1 Cu1 111.82(10) . . ?
C10 S2 C30 108.28(13) . . ?
C10 S2 Ag1 103.38(9) . . ?
C30 S2 Ag1 85.38(9) . . ?
C30 S3 Cu1 81.21(9) . . ?
C30 S3 Ag1 93.05(9) . . ?
Cu1 S3 Ag1 98.55(3) . . ?
C2 C1 C9A 120.6(3) . . ?
C1 C2 C3 119.3(3) . . ?
C1 C2 C11 121.8(3) . . ?
C3 C2 C11 118.9(3) . . ?
C4 C3 C2 121.2(3) . . ?
C4A C4 C3 119.0(3) . . ?
C4 C4A C9A 121.2(3) . . ?
C4 C4A C4B 130.2(3) . . ?
C9A C4A C4B 108.4(2) . . ?
C5 C4B C8A 121.1(3) . . ?
C5 C4B C4A 129.7(3) . . ?
C8A C4B C4A 109.2(2) . . ?
C6 C5 C4B 119.3(3) . . ?
C5 C6 C7 121.6(3) . . ?
C6 C7 C8 118.8(3) . . ?
C6 C7 C15 118.4(2) . . ?
C8 C7 C15 122.8(3) . . ?
C7 C8 C8A 120.8(3) . . ?
C8 C8A C4B 118.3(2) . . ?
C8 C8A C9 133.5(2) . . ?
C4B C8A C9 108.1(2) . . ?
C10 C9 C8A 129.9(2) . . ?
C10 C9 C9A 124.7(2) . . ?
C8A C9 C9A 105.3(2) . . ?
C1 C9A C4A 118.6(2) . . ?
C1 C9A C9 132.4(2) . . ?
C4A C9A C9 108.7(2) . . ?
C9 C10 S1 124.0(2) . . ?
C9 C10 S2 117.5(2) . . ?
S1 C10 S2 118.45(16) . . ?
C12 C11 C13 108.7(3) . . ?
C12 C11 C2 112.3(2) . . ?
C13 C11 C2 110.0(2) . . ?
C12 C11 C14 108.7(2) . . ?
C13 C11 C14 108.6(2) . . ?
C2 C11 C14 108.5(2) . . ?
C18 C15 C17 108.3(3) . . ?
C18 C15 C7 112.5(2) . . ?
C17 C15 C7 108.6(2) . . ?
C18 C15 C16 108.2(2) . . ?
C17 C15 C16 109.8(2) . . ?
C7 C15 C16 109.4(2) . . ?
C22 C21 C29A 120.5(3) . . ?
C21 C22 C23 119.1(3) . . ?
C21 C22 C31 122.2(3) . . ?
C23 C22 C31 118.7(3) . . ?
C24 C23 C22 121.0(3) . . ?
C24A C24 C23 119.5(3) . . ?
C24 C24A C29A 121.0(3) . . ?
C24 C24A C24B 130.0(3) . . ?
C29A C24A C24B 108.8(2) . . ?
C25 C24B C28A 120.5(3) . . ?
C25 C24B C24A 130.6(3) . . ?
C28A C24B C24A 109.0(2) . . ?
C24B C25 C26 119.6(3) . . ?
C25 C26 C27 121.3(3) . . ?
C26 C27 C28 118.6(3) . . ?
C26 C27 C35 122.0(3) . . ?
C28 C27 C35 119.4(3) . . ?
C28A C28 C27 120.8(3) . . ?
C28 C28A C24B 119.3(3) . . ?
C28 C28A C29 132.3(3) . . ?
C24B C28A C29 108.4(2) . . ?
C30 C29 C29A 128.5(3) . . ?
C30 C29 C28A 126.5(3) . . ?
C29A C29 C28A 105.0(2) . . ?
C21 C29A C24A 118.9(3) . . ?
C21 C29A C29 132.3(3) . . ?
C24A C29A C29 108.6(2) . . ?
C29 C30 S3 125.4(2) . . ?
C29 C30 S2 120.9(2) . . ?
S3 C30 S2 113.33(15) . . ?
C34 C31 C32 109.3(3) . . ?
C34 C31 C22 112.7(2) . . ?
C32 C31 C22 108.8(3) . . ?
C34 C31 C33 108.1(3) . . ?
C32 C31 C33 108.8(3) . . ?
C22 C31 C33 109.1(3) . . ?
C27 C35 C36 112.5(3) . . ?
C27 C35 C38 108.8(2) . . ?
C36 C35 C38 108.6(3) . . ?
C27 C35 C37 110.5(2) . . ?
C36 C35 C37 107.5(3) . . ?
C38 C35 C37 108.8(3) . . ?
C42 C41 C46 118.2(3) . . ?
C42 C41 P1 121.1(2) . . ?
C46 C41 P1 120.2(2) . . ?
C43 C42 C41 120.5(3) . . ?
C42 C43 C44 121.7(3) . . ?
C45 C44 C43 117.5(3) . . ?
C45 C44 C47 120.7(3) . . ?
C43 C44 C47 121.8(3) . . ?
C46 C45 C44 121.4(3) . . ?
C45 C46 C41 120.8(3) . . ?
C56 C51 C52 118.3(3) . . ?
C56 C51 P1 122.6(2) . . ?
C52 C51 P1 119.1(2) . . ?
C53 C52 C51 120.8(3) . . ?
C52 C53 C54 120.7(3) . . ?
C53 C54 C55 118.4(3) . . ?
C53 C54 C57 121.2(3) . . ?
C55 C54 C57 120.3(3) . . ?
C56 C55 C54 120.8(3) . . ?
C55 C56 C51 120.9(3) . . ?
C62 C61 C66 117.9(3) . . ?
C62 C61 P1 124.2(2) . . ?
C66 C61 P1 117.9(2) . . ?
C63 C62 C61 120.8(3) . . ?
C62 C63 C64 121.4(3) . . ?
C65 C64 C63 117.5(3) . . ?
C65 C64 C67 120.9(3) . . ?
C63 C64 C67 121.5(3) . . ?
C66 C65 C64 121.2(3) . . ?
C65 C66 C61 121.2(3) . . ?
C76 C71 C72 118.4(3) . . ?
C76 C71 P2 123.6(2) . . ?
C72 C71 P2 118.0(2) . . ?
C73 C72 C71 120.9(3) . . ?
C72 C73 C74 121.2(3) . . ?
C75 C74 C73 117.8(3) . . ?
C75 C74 C77 120.9(3) . . ?
C73 C74 C77 121.3(3) . . ?
C74 C75 C76 121.6(3) . . ?
C71 C76 C75 120.1(3) . . ?
C82 C81 C86 118.2(3) . . ?
C82 C81 P2 123.7(2) . . ?
C86 C81 P2 117.7(2) . . ?
C83 C82 C81 120.4(3) . . ?
C82 C83 C84 121.3(3) . . ?
C85 C84 C83 117.8(3) . . ?
C85 C84 C87 120.4(3) . . ?
C83 C84 C87 121.8(3) . . ?
C86 C85 C84 121.4(3) . . ?
C85 C86 C81 120.9(3) . . ?
C92 C91 C96 118.5(3) . . ?
C92 C91 P2 123.7(2) . . ?
C96 C91 P2 117.8(2) . . ?
C91 C92 C93 120.1(3) . . ?
C94 C93 C92 121.9(3) . . ?
C93 C94 C95 117.8(3) . . ?
C93 C94 C97 121.8(3) . . ?
C95 C94 C97 120.4(3) . . ?
C96 C95 C94 121.1(3) . . ?
C95 C96 C91 120.7(3) . . ?
C106 C101 C102 118.2(3) . . ?
C106 C101 P3 123.5(2) . . ?
C102 C101 P3 118.3(2) . . ?
C101 C102 C103 121.1(3) . . ?
C104 C103 C102 121.0(3) . . ?
C103 C104 C105 117.9(3) . . ?
C103 C104 C107 120.8(3) . . ?
C105 C104 C107 121.3(3) . . ?
C104 C105 C106 121.4(3) . . ?
C101 C106 C105 120.4(3) . . ?
C112 C111 C116 118.8(3) . . ?
C112 C111 P3 123.2(2) . . ?
C116 C111 P3 117.7(2) . . ?
C111 C112 C113 120.1(3) . . ?
C114 C113 C112 121.6(3) . . ?
C113 C114 C115 117.9(3) . . ?
C113 C114 C117 120.9(3) . . ?
C115 C114 C117 121.2(3) . . ?
C116 C115 C114 120.8(3) . . ?
C115 C116 C111 120.8(3) . . ?
C126 C121 C122 118.2(3) . . ?
C126 C121 P3 122.4(2) . . ?
C122 C121 P3 119.3(2) . . ?
C123 C122 C121 120.5(3) . . ?
C122 C123 C124 121.4(3) . . ?
C123 C124 C125 117.9(3) . . ?
C123 C124 C127 120.9(3) . . ?
C125 C124 C127 121.2(3) . . ?
C126 C125 C124 121.1(3) . . ?
C125 C126 C121 120.8(3) . . ?

loop_
_geom_bond_atom_site_label_1
_geom_bond_atom_site_label_2
_geom_bond_distance
_geom_bond_site_symmetry_2
_geom_bond_publ_flag
Ag1 P3 2.4034(8) . ?
Ag1 P1 2.4689(7) . ?
Ag1 S3 2.5717(7) . ?
Ag1 S2 2.7921(7) . ?
Cu1 P2 2.1981(8) . ?
Cu1 S1 2.2124(8) . ?
Cu1 S3 2.2587(8) . ?
P1 C51 1.820(3) . ?
P1 C41 1.822(3) . ?
P1 C61 1.826(3) . ?
P2 C81 1.816(3) . ?
P2 C91 1.820(3) . ?
P2 C71 1.822(3) . ?
P3 C121 1.815(3) . ?
P3 C101 1.820(3) . ?
P3 C111 1.834(3) . ?
S1 C10 1.727(3) . ?
S2 C10 1.798(3) . ?
S2 C30 1.798(3) . ?
S3 C30 1.767(3) . ?
C1 C2 1.393(4) . ?
C1 C9A 1.404(4) . ?
C2 C3 1.401(4) . ?
C2 C11 1.538(4) . ?
C3 C4 1.388(4) . ?
C4 C4A 1.388(4) . ?
C4A C9A 1.410(4) . ?
C4A C4B 1.453(4) . ?
C4B C5 1.387(4) . ?
C4B C8A 1.413(4) . ?
C5 C6 1.381(4) . ?
C6 C7 1.396(4) . ?
C7 C8 1.399(4) . ?
C7 C15 1.537(4) . ?
C8 C8A 1.403(4) . ?
C8A C9 1.486(4) . ?
C9 C10 1.377(4) . ?
C9 C9A 1.487(4) . ?
C11 C12 1.535(4) . ?
C11 C13 1.537(4) . ?
C11 C14 1.540(4) . ?
C15 C18 1.525(4) . ?
C15 C17 1.532(4) . ?
C15 C16 1.542(4) . ?
C21 C22 1.398(4) . ?
C21 C29A 1.401(4) . ?
C22 C23 1.400(4) . ?
C22 C31 1.538(4) . ?
C23 C24 1.390(4) . ?
C24 C24A 1.380(4) . ?
C24A C29A 1.407(4) . ?
C24A C24B 1.458(4) . ?
C24B C25 1.384(4) . ?
C24B C28A 1.405(4) . ?
C25 C26 1.387(4) . ?
C26 C27 1.394(4) . ?
C27 C28 1.404(4) . ?
C27 C35 1.530(4) . ?
C28 C28A 1.388(4) . ?
C28A C29 1.495(4) . ?
C29 C30 1.361(4) . ?
C29 C29A 1.491(4) . ?
C31 C34 1.516(5) . ?
C31 C32 1.527(5) . ?
C31 C33 1.548(5) . ?
C35 C36 1.531(4) . ?
C35 C38 1.532(4) . ?
C35 C37 1.537(4) . ?
C41 C42 1.394(4) . ?
C41 C46 1.394(4) . ?
C42 C43 1.386(4) . ?
C43 C44 1.392(4) . ?
C44 C45 1.390(4) . ?
C44 C47 1.504(4) . ?
C45 C46 1.389(4) . ?
C51 C56 1.392(4) . ?
C51 C52 1.395(4) . ?
C52 C53 1.386(4) . ?
C53 C54 1.391(4) . ?
C54 C55 1.394(4) . ?
C54 C57 1.505(4) . ?
C55 C56 1.383(4) . ?
C61 C62 1.387(4) . ?
C61 C66 1.389(4) . ?
C62 C63 1.384(4) . ?
C63 C64 1.390(4) . ?
C64 C65 1.387(4) . ?
C64 C67 1.504(4) . ?
C65 C66 1.379(4) . ?
C71 C76 1.387(4) . ?
C71 C72 1.392(4) . ?
C72 C73 1.382(5) . ?
C73 C74 1.385(5) . ?
C74 C75 1.384(5) . ?
C74 C77 1.507(5) . ?
C75 C76 1.392(5) . ?
C81 C82 1.393(4) . ?
C81 C86 1.400(4) . ?
C82 C83 1.389(4) . ?
C83 C84 1.393(4) . ?
C84 C85 1.391(5) . ?
C84 C87 1.511(4) . ?
C85 C86 1.376(5) . ?
C91 C92 1.386(4) . ?
C91 C96 1.396(4) . ?
C92 C93 1.394(4) . ?
C93 C94 1.375(5) . ?
C94 C95 1.394(5) . ?
C94 C97 1.513(4) . ?
C95 C96 1.384(4) . ?
C101 C106 1.383(4) . ?
C101 C102 1.387(4) . ?
C102 C103 1.387(4) . ?
C103 C104 1.380(5) . ?
C104 C105 1.384(5) . ?
C104 C107 1.513(5) . ?
C105 C106 1.394(5) . ?
C111 C112 1.383(4) . ?
C111 C116 1.401(4) . ?
C112 C113 1.396(4) . ?
C113 C114 1.389(4) . ?
C114 C115 1.400(4) . ?
C114 C117 1.508(4) . ?
C115 C116 1.383(4) . ?
C121 C126 1.391(4) . ?
C121 C122 1.393(4) . ?
C122 C123 1.385(4) . ?
C123 C124 1.386(4) . ?
C124 C125 1.388(4) . ?
C124 C127 1.511(4) . ?
C125 C126 1.384(4) . ?
